data_4021866
loop_
_publ_author_name
'Stephen M. Goldup'
'Christopher J. Pilkington'
'Andrew J. P. White'
'Andrew Burton'
'Anthony G. M. Barrett'

_publ_section_title
;
 A Simple, Short, and Flexible Synthesis of Viridiofungin Derivatives
;
_journal_name_full 'Journal of Organic Chemistry'
_journal_page_first 6185
_journal_page_last 6191
_journal_paper_doi 10.1021/jo060931e
_journal_volume 71
_journal_year 2006
_chemical_formula_sum 'C30 H45 N O9'
_chemical_formula_weight 563.67
_chemical_name_systematic
; 
 ? 
;
_space_group_IT_number 19
_symmetry_cell_setting orthorhombic
_symmetry_space_group_name_Hall 'P 2ac 2ab'
_symmetry_space_group_name_H-M 'P 21 21 21'
_atom_sites_solution_hydrogens geom
_atom_sites_solution_primary direct
_atom_sites_solution_secondary difmap
_audit_creation_method SHELXL-97
_cell_angle_alpha 90.00
_cell_angle_beta 90.00
_cell_angle_gamma 90.00
_cell_formula_units_Z 4
_cell_length_a 5.7926(4)
_cell_length_b 21.7959(14)
_cell_length_c 24.7014(15)
_cell_measurement_temperature 173(2)
_cell_measurement_theta_max 70.9239
_cell_measurement_theta_min 3.5757
_cell_volume 3118.7(3)
_computing_cell_refinement 'CrysAlis RED, Oxford Diffraction Ltd'
_computing_data_collection 'CrysAlis CCD, Oxford Diffraction Ltd'
_computing_data_reduction 'CrysAlis RED, Oxford Diffraction Ltd'
_computing_molecular_graphics 'Bruker SHELXTL'
_computing_publication_material 'Bruker SHELXTL'
_computing_structure_refinement 'SHELXL-97 (Sheldrick, 1997)'
_computing_structure_solution 'SHELXS-97 (Sheldrick, 1990)'
_diffrn_ambient_temperature 173(2)
_diffrn_detector_area_resol_mean 8.2556
_diffrn_measured_fraction_theta_full 0.988
_diffrn_measured_fraction_theta_max 0.988
_diffrn_measurement_device_type 'OD Xcalibur PX Ultra'
_diffrn_measurement_method \w
_diffrn_radiation_monochromator graphite
_diffrn_radiation_source 'Enhance Ultra (Cu) X-ray Source'
_diffrn_radiation_type CuK\a
_diffrn_radiation_wavelength 1.54248
_diffrn_reflns_av_R_equivalents 0.0509
_diffrn_reflns_av_sigmaI/netI 0.0441
_diffrn_reflns_limit_h_max 7
_diffrn_reflns_limit_h_min -6
_diffrn_reflns_limit_k_max 26
_diffrn_reflns_limit_k_min -26
_diffrn_reflns_limit_l_max 29
_diffrn_reflns_limit_l_min -29
_diffrn_reflns_number 29741
_diffrn_reflns_theta_full 71.11
_diffrn_reflns_theta_max 71.11
_diffrn_reflns_theta_min 3.58
_exptl_absorpt_coefficient_mu 0.723
_exptl_absorpt_correction_T_max 0.96925
_exptl_absorpt_correction_T_min 0.83198
_exptl_absorpt_correction_type 'numeric analytical'
_exptl_absorpt_process_details
; 
CrysAlis RED, Oxford Diffraction Ltd., 
Version 1.171.24pre2 beta (release 31.07.2004 CrysAlis171 .NET) 
(compiled Jul 31 2004,21:19:05) 
Analytical numeric absorption correction using a multifaceted crystal 
model based on expressions derived by R.C. Clark & J.S. Reid. 
;
_exptl_crystal_colour Colourless
_exptl_crystal_density_diffrn 1.201
_exptl_crystal_density_method 'not measured'
_exptl_crystal_description needles
_exptl_crystal_F_000 1216
_exptl_crystal_size_max 0.29
_exptl_crystal_size_mid 0.06
_exptl_crystal_size_min 0.05
_refine_diff_density_max 0.110
_refine_diff_density_min -0.118
_refine_diff_density_rms 0.029
_refine_ls_abs_structure_details 'Flack H D (1983), Acta Cryst. A39, 876-881'
_refine_ls_abs_structure_Flack -0.04(13)
_refine_ls_extinction_coef 0.00199(14)
_refine_ls_extinction_expression Fc^*^=kFc[1+0.001xFc^2^\l^3^/sin(2\q)]^-1/4^
_refine_ls_extinction_method SHELXL
_refine_ls_goodness_of_fit_ref 0.942
_refine_ls_hydrogen_treatment mixed
_refine_ls_matrix_type full
_refine_ls_number_parameters 370
_refine_ls_number_reflns 5897
_refine_ls_number_restraints 2
_refine_ls_restrained_S_all 0.941
_refine_ls_R_factor_all 0.0458
_refine_ls_R_factor_gt 0.0332
_refine_ls_shift/su_max 0.001
_refine_ls_shift/su_mean 0.000
_refine_ls_structure_factor_coef Fsqd
_refine_ls_weighting_details 'calc w=1/[\s^2^(Fo^2^)+(0.0378P)^2^+0.0000P] where P=(Fo^2^+2Fc^2^)/3'
_refine_ls_weighting_scheme calc
_refine_ls_wR_factor_gt 0.0670
_refine_ls_wR_factor_ref 0.0716
_reflns_number_gt 4875
_reflns_number_total 5897
_reflns_threshold_expression >2sigma(I)
_cod_data_source_file jo060931esi20060504_122451_3.cif
_cod_depositor_comments
;
The following automatic conversions were performed:
'_symmetry_cell_setting' value 'Orthorhombic' changed to 'orthorhombic'
according to '/home/saulius/struct/CIF-dictionaries/cif_core.dic'
dictionary named 'cif_core.dic' version 2.4.1 from 2010-06-29.

Automatic conversion script
Id: cif_fix_enum 1527 2010-12-29 10:47:43Z saulius 
;
_cod_database_code 4021866

loop_
_symmetry_equiv_pos_as_xyz
'x, y, z'
'-x+1/2, -y, z+1/2'
'-x, y+1/2, -z+1/2'
'x+1/2, -y+1/2, -z'

loop_
_atom_site_label
_atom_site_type_symbol
_atom_site_fract_x
_atom_site_fract_y
_atom_site_fract_z
_atom_site_U_iso_or_equiv
_atom_site_adp_type
_atom_site_occupancy
_atom_site_symmetry_multiplicity
_atom_site_calc_flag
_atom_site_refinement_flags
C1 C 1.2045(3) 0.92078(7) 0.71400(6) 0.0259(4) Uani 1 1 d .
H1A H 1.3342 0.8920 0.7223 0.031 Uiso 1 1 calc R
N2 N 1.1001(3) 0.90135(6) 0.66323(6) 0.0274(3) Uani 1 1 d D
H2 H 0.9451(4) 0.9020(9) 0.6607(8) 0.048(6) Uiso 1 1 d D
C3 C 1.2274(3) 0.88567(7) 0.62023(6) 0.0256(4) Uani 1 1 d .
O3 O 1.4404(2) 0.88466(5) 0.62206(5) 0.0344(3) Uani 1 1 d .
C4 C 1.0972(3) 0.86896(7) 0.56852(7) 0.0272(4) Uani 1 1 d .
H4A H 1.2151 0.8561 0.5412 0.033 Uiso 1 1 calc R
C5 C 0.9699(3) 0.92635(7) 0.54491(7) 0.0268(4) Uani 1 1 d .
O6 O 0.8018(2) 0.94906(5) 0.58138(5) 0.0312(3) Uani 1 1 d D
H6 H 0.679(3) 0.9238(9) 0.5802(10) 0.086(9) Uiso 1 1 d D
C7 C 1.0236(3) 0.91336(7) 0.75789(6) 0.0263(4) Uani 1 1 d .
O7 O 0.8287(2) 0.89606(5) 0.74963(5) 0.0362(3) Uani 1 1 d .
O8 O 1.11192(19) 0.92931(5) 0.80576(4) 0.0297(3) Uani 1 1 d .
C9 C 0.9627(3) 0.93117(8) 0.85517(7) 0.0326(4) Uani 1 1 d .
C10 C 0.7491(3) 0.96925(9) 0.84551(8) 0.0420(5) Uani 1 1 d .
H10A H 0.6501 0.9486 0.8190 0.063 Uiso 1 1 calc R
H10B H 0.7937 1.0097 0.8317 0.063 Uiso 1 1 calc R
H10C H 0.6647 0.9742 0.8796 0.063 Uiso 1 1 calc R
C11 C 0.9109(4) 0.86579(9) 0.87160(8) 0.0527(6) Uani 1 1 d .
H11A H 1.0560 0.8435 0.8770 0.079 Uiso 1 1 calc R
H11B H 0.8209 0.8457 0.8430 0.079 Uiso 1 1 calc R
H11C H 0.8221 0.8658 0.9054 0.079 Uiso 1 1 calc R
C12 C 1.1188(4) 0.96238(11) 0.89619(7) 0.0496(5) Uani 1 1 d .
H12A H 1.2568 0.9372 0.9020 0.074 Uiso 1 1 calc R
H12B H 1.0358 0.9672 0.9305 0.074 Uiso 1 1 calc R
H12C H 1.1644 1.0028 0.8825 0.074 Uiso 1 1 calc R
C13 C 1.3051(3) 0.98660(7) 0.71185(7) 0.0283(4) Uani 1 1 d .
H13A H 1.4375 0.9890 0.7371 0.034 Uiso 1 1 calc R
H13B H 1.3649 0.9942 0.6749 0.034 Uiso 1 1 calc R
C14 C 1.1355(3) 1.03696(7) 0.72603(6) 0.0270(4) Uani 1 1 d .
C15 C 1.1764(3) 1.07425(7) 0.77097(7) 0.0299(4) Uani 1 1 d .
H15A H 1.3152 1.0692 0.7910 0.036 Uiso 1 1 calc R
C16 C 1.0185(3) 1.11851(7) 0.78701(7) 0.0304(4) Uani 1 1 d .
H16A H 1.0511 1.1437 0.8174 0.036 Uiso 1 1 calc R
C17 C 0.8143(3) 1.12615(7) 0.75899(7) 0.0276(4) Uani 1 1 d .
C18 C 0.7702(3) 1.08971(7) 0.71387(7) 0.0308(4) Uani 1 1 d .
H18A H 0.6302 1.0945 0.6943 0.037 Uiso 1 1 calc R
C19 C 0.9316(3) 1.04616(7) 0.69744(7) 0.0308(4) Uani 1 1 d .
H19A H 0.9018 1.0223 0.6661 0.037 Uiso 1 1 calc R
O20 O 0.6498(2) 1.16583(5) 0.78024(5) 0.0318(3) Uani 1 1 d .
C21 C 0.6039(3) 1.22474(7) 0.75367(7) 0.0321(4) Uani 1 1 d .
C22 C 0.4552(3) 1.25800(8) 0.79508(8) 0.0415(5) Uani 1 1 d .
H22A H 0.5435 1.2638 0.8285 0.062 Uiso 1 1 calc R
H22B H 0.3170 1.2335 0.8028 0.062 Uiso 1 1 calc R
H22C H 0.4093 1.2981 0.7806 0.062 Uiso 1 1 calc R
C23 C 0.8265(3) 1.25899(8) 0.74367(10) 0.0501(6) Uani 1 1 d .
H23A H 0.9188 1.2369 0.7168 0.075 Uiso 1 1 calc R
H23B H 0.9135 1.2621 0.7776 0.075 Uiso 1 1 calc R
H23C H 0.7916 1.3002 0.7302 0.075 Uiso 1 1 calc R
C24 C 0.4712(4) 1.21459(9) 0.70120(8) 0.0487(5) Uani 1 1 d .
H24A H 0.5702 1.1933 0.6751 0.073 Uiso 1 1 calc R
H24B H 0.4240 1.2543 0.6862 0.073 Uiso 1 1 calc R
H24C H 0.3339 1.1896 0.7085 0.073 Uiso 1 1 calc R
C25 C 0.9388(3) 0.81493(7) 0.57736(7) 0.0337(4) Uani 1 1 d .
H25A H 0.8073 0.8205 0.5998 0.040 Uiso 1 1 calc R
C26 C 0.9727(4) 0.76047(8) 0.55564(8) 0.0503(6) Uani 1 1 d .
H26A H 1.1027 0.7536 0.5330 0.060 Uiso 1 1 calc R
H26B H 0.8671 0.7281 0.5626 0.060 Uiso 1 1 calc R
C27 C 0.8503(3) 0.90602(8) 0.49245(7) 0.0312(4) Uani 1 1 d .
O27 O 0.6455(2) 0.90013(6) 0.48744(5) 0.0429(3) Uani 1 1 d .
O28 O 1.0068(2) 0.89277(5) 0.45425(5) 0.0383(3) Uani 1 1 d .
C29 C 0.9164(4) 0.86967(9) 0.40371(7) 0.0487(5) Uani 1 1 d .
H29A H 1.0444 0.8614 0.3788 0.073 Uiso 1 1 calc R
H29B H 0.8131 0.9003 0.3877 0.073 Uiso 1 1 calc R
H29C H 0.8306 0.8317 0.4104 0.073 Uiso 1 1 calc R
C30 C 1.1430(3) 0.97844(7) 0.53604(7) 0.0302(4) Uani 1 1 d .
H30A H 1.2290 0.9861 0.5700 0.036 Uiso 1 1 calc R
H30B H 1.2555 0.9663 0.5079 0.036 Uiso 1 1 calc R
C31 C 1.0220(3) 1.03634(8) 0.51882(7) 0.0300(4) Uani 1 1 d .
O31 O 0.8922(2) 1.03960(5) 0.48057(5) 0.0395(3) Uani 1 1 d .
O32 O 1.0786(2) 1.08360(5) 0.55125(4) 0.0326(3) Uani 1 1 d .
C33 C 0.9731(3) 1.14464(7) 0.54408(8) 0.0357(4) Uani 1 1 d .
C34 C 1.0708(4) 1.18042(9) 0.59157(8) 0.0505(5) Uani 1 1 d .
H34A H 1.0170 1.1621 0.6255 0.076 Uiso 1 1 calc R
H34B H 1.0185 1.2231 0.5895 0.076 Uiso 1 1 calc R
H34C H 1.2398 1.1792 0.5903 0.076 Uiso 1 1 calc R
C35 C 1.0542(4) 1.17231(9) 0.49062(8) 0.0474(5) Uani 1 1 d .
H35A H 0.9895 1.1487 0.4604 0.071 Uiso 1 1 calc R
H35B H 1.2232 1.1710 0.4889 0.071 Uiso 1 1 calc R
H35C H 1.0021 1.2150 0.4882 0.071 Uiso 1 1 calc R
C36 C 0.7124(3) 1.14016(9) 0.54836(10) 0.0493(5) Uani 1 1 d .
H36A H 0.6521 1.1171 0.5174 0.074 Uiso 1 1 calc R
H36B H 0.6457 1.1815 0.5485 0.074 Uiso 1 1 calc R
H36C H 0.6709 1.1190 0.5820 0.074 Uiso 1 1 calc R

loop_
_atom_site_aniso_label
_atom_site_aniso_U_11
_atom_site_aniso_U_22
_atom_site_aniso_U_33
_atom_site_aniso_U_23
_atom_site_aniso_U_13
_atom_site_aniso_U_12
C1 0.0265(9) 0.0281(8) 0.0230(9) -0.0005(7) 0.0002(7) 0.0037(7)
N2 0.0267(9) 0.0334(8) 0.0222(7) -0.0029(6) 0.0017(6) -0.0008(7)
C3 0.0296(11) 0.0231(8) 0.0241(9) 0.0039(7) 0.0029(7) 0.0016(7)
O3 0.0258(7) 0.0473(7) 0.0302(7) 0.0011(5) 0.0033(5) 0.0026(6)
C4 0.0285(10) 0.0297(9) 0.0234(9) -0.0019(7) 0.0042(7) 0.0041(7)
C5 0.0244(9) 0.0312(8) 0.0247(9) -0.0011(7) 0.0020(7) 0.0016(7)
O6 0.0278(7) 0.0359(7) 0.0299(7) -0.0045(5) 0.0051(5) 0.0034(6)
C7 0.0289(10) 0.0234(8) 0.0266(9) 0.0012(7) 0.0016(8) 0.0028(7)
O7 0.0314(7) 0.0447(7) 0.0325(7) -0.0063(6) 0.0030(6) -0.0091(6)
O8 0.0284(7) 0.0374(6) 0.0232(6) -0.0013(5) 0.0022(5) -0.0018(5)
C9 0.0346(11) 0.0411(10) 0.0222(9) -0.0020(7) 0.0063(8) -0.0031(8)
C10 0.0373(12) 0.0551(12) 0.0335(11) -0.0045(9) 0.0081(9) 0.0035(10)
C11 0.0713(16) 0.0495(12) 0.0373(12) 0.0069(9) 0.0134(11) -0.0068(11)
C12 0.0449(13) 0.0788(15) 0.0251(10) -0.0107(10) 0.0010(9) -0.0092(12)
C13 0.0271(10) 0.0289(9) 0.0289(9) -0.0001(7) 0.0020(8) -0.0007(7)
C14 0.0273(9) 0.0242(8) 0.0297(9) 0.0011(7) 0.0010(7) -0.0011(7)
C15 0.0266(9) 0.0287(8) 0.0344(10) -0.0004(7) -0.0032(8) -0.0019(7)
C16 0.0318(10) 0.0252(8) 0.0342(10) -0.0047(7) -0.0022(8) -0.0021(7)
C17 0.0284(9) 0.0218(8) 0.0326(10) 0.0020(7) 0.0032(8) -0.0003(7)
C18 0.0310(10) 0.0287(9) 0.0328(10) 0.0008(7) -0.0034(8) 0.0002(8)
C19 0.0379(11) 0.0267(8) 0.0276(9) -0.0031(7) -0.0019(8) 0.0016(8)
O20 0.0331(7) 0.0250(5) 0.0373(7) 0.0010(5) 0.0052(5) 0.0044(5)
C21 0.0323(10) 0.0227(8) 0.0415(11) 0.0020(7) 0.0007(9) 0.0027(7)
C22 0.0368(11) 0.0324(9) 0.0554(13) -0.0067(9) 0.0031(10) 0.0043(8)
C23 0.0358(11) 0.0308(9) 0.0836(16) 0.0021(10) 0.0134(11) -0.0015(9)
C24 0.0528(14) 0.0432(11) 0.0501(13) 0.0058(9) -0.0065(11) 0.0131(10)
C25 0.0379(11) 0.0332(9) 0.0301(10) -0.0012(7) -0.0009(8) -0.0017(8)
C26 0.0639(15) 0.0359(10) 0.0509(13) -0.0034(9) 0.0035(11) -0.0032(10)
C27 0.0343(11) 0.0334(9) 0.0259(10) 0.0008(7) 0.0038(8) 0.0021(8)
O27 0.0329(8) 0.0542(8) 0.0415(8) -0.0042(6) -0.0077(6) -0.0022(6)
O28 0.0442(8) 0.0481(7) 0.0225(6) -0.0056(5) 0.0010(6) 0.0026(6)
C29 0.0672(15) 0.0509(12) 0.0280(11) -0.0066(9) -0.0032(10) 0.0009(11)
C30 0.0299(10) 0.0305(8) 0.0304(10) 0.0033(7) 0.0000(8) 0.0008(8)
C31 0.0295(10) 0.0356(9) 0.0249(9) 0.0014(8) 0.0026(8) -0.0034(8)
O31 0.0456(8) 0.0391(7) 0.0338(7) 0.0026(6) -0.0111(6) 0.0007(6)
O32 0.0342(7) 0.0296(6) 0.0340(7) -0.0014(5) -0.0053(6) 0.0019(5)
C33 0.0356(11) 0.0286(9) 0.0430(11) -0.0002(8) -0.0022(9) 0.0037(8)
C34 0.0538(14) 0.0409(11) 0.0567(14) -0.0122(10) -0.0069(11) 0.0029(10)
C35 0.0505(13) 0.0380(10) 0.0536(13) 0.0071(9) -0.0008(11) 0.0009(10)
C36 0.0388(12) 0.0483(11) 0.0609(14) -0.0020(10) 0.0017(11) 0.0073(10)

loop_
_atom_type_symbol
_atom_type_description
_atom_type_scat_dispersion_real
_atom_type_scat_dispersion_imag
_atom_type_scat_source
C C 0.0181 0.0091 'International Tables Vol C Tables 4.2.6.8 and 6.1.1.4'
H H 0.0000 0.0000 'International Tables Vol C Tables 4.2.6.8 and 6.1.1.4'
N N 0.0311 0.0180 'International Tables Vol C Tables 4.2.6.8 and 6.1.1.4'
O O 0.0492 0.0322 'International Tables Vol C Tables 4.2.6.8 and 6.1.1.4'

loop_
_geom_angle_atom_site_label_1
_geom_angle_atom_site_label_2
_geom_angle_atom_site_label_3
_geom_angle
N2 C1 C7 107.32(13)
N2 C1 C13 113.34(13)
C7 C1 C13 112.53(13)
C3 N2 C1 121.97(15)
O3 C3 N2 121.76(16)
O3 C3 C4 121.30(15)
N2 C3 C4 116.93(15)
C25 C4 C3 111.42(13)
C25 C4 C5 113.02(14)
C3 C4 C5 110.72(13)
O6 C5 C30 106.40(12)
O6 C5 C27 109.13(14)
C30 C5 C27 112.89(14)
O6 C5 C4 111.50(13)
C30 C5 C4 109.73(13)
C27 C5 C4 107.25(13)
O7 C7 O8 126.11(15)
O7 C7 C1 123.96(15)
O8 C7 C1 109.93(14)
C7 O8 C9 120.57(13)
O8 C9 C10 111.09(14)
O8 C9 C11 107.95(14)
C10 C9 C11 113.45(18)
O8 C9 C12 102.27(14)
C10 C9 C12 110.32(15)
C11 C9 C12 111.18(17)
C14 C13 C1 114.80(14)
C19 C14 C15 117.63(15)
C19 C14 C13 122.56(15)
C15 C14 C13 119.74(15)
C16 C15 C14 121.36(16)
C17 C16 C15 120.36(16)
C16 C17 O20 118.23(15)
C16 C17 C18 119.31(15)
O20 C17 C18 122.13(15)
C17 C18 C19 119.94(16)
C14 C19 C18 121.36(16)
C17 O20 C21 120.01(12)
O20 C21 C23 110.57(14)
O20 C21 C22 102.64(13)
C23 C21 C22 110.97(15)
O20 C21 C24 110.20(13)
C23 C21 C24 111.32(16)
C22 C21 C24 110.83(15)
C26 C25 C4 123.61(18)
O27 C27 O28 124.96(17)
O27 C27 C5 124.36(16)
O28 C27 C5 110.59(15)
C27 O28 C29 116.04(16)
C31 C30 C5 110.94(14)
O31 C31 O32 124.85(15)
O31 C31 C30 124.03(15)
O32 C31 C30 111.12(14)
C31 O32 C33 121.23(13)
O32 C33 C36 110.24(15)
O32 C33 C34 102.50(14)
C36 C33 C34 110.50(18)
O32 C33 C35 109.44(15)
C36 C33 C35 113.09(17)
C34 C33 C35 110.55(16)

loop_
_geom_bond_atom_site_label_1
_geom_bond_atom_site_label_2
_geom_bond_distance
C1 N2 1.455(2)
C1 C7 1.516(2)
C1 C13 1.549(2)
N2 C3 1.337(2)
C3 O3 1.235(2)
C3 C4 1.527(2)
C4 C25 1.509(2)
C4 C5 1.565(2)
C5 O6 1.4159(19)
C5 C30 1.530(2)
C5 C27 1.535(2)
C7 O7 1.2079(19)
C7 O8 1.3344(19)
O8 C9 1.496(2)
C9 C10 1.509(3)
C9 C11 1.512(3)
C9 C12 1.519(3)
C13 C14 1.514(2)
C14 C19 1.391(2)
C14 C15 1.396(2)
C15 C16 1.387(2)
C16 C17 1.381(2)
C17 O20 1.3898(19)
C17 C18 1.392(2)
C18 C19 1.393(2)
O20 C21 1.4662(19)
C21 C23 1.510(3)
C21 C22 1.521(2)
C21 C24 1.523(3)
C25 C26 1.317(2)
C27 O27 1.200(2)
C27 O28 1.340(2)
O28 C29 1.444(2)
C30 C31 1.505(2)
C31 O31 1.210(2)
C31 O32 1.345(2)
O32 C33 1.475(2)
C33 C36 1.517(3)
C33 C34 1.518(3)
C33 C35 1.526(3)

loop_
_cod_related_entry_id
_cod_related_entry_database
_cod_related_entry_code
1 ChemSpider 10024469
